data_7706560
loop_
_publ_author_name
'Yang, Lin'
'Wang, Lihong'
'Lv, Xingpu'
'Chen, Jing-Huo'
'Wang, Yang'
'Yang, Guang'

_publ_section_title
;
 Complexation of triangular silver(I) or copper(I) nitropyrazolates with
 dibenzothiophenes having potential use in adsorptive desulfurization.
;
_journal_issue 8
_journal_name_full 'Dalton transactions (Cambridge, England : 2003)'
_journal_page_first 2915
_journal_page_last 2927
_journal_paper_doi 10.1039/d0dt04037a
_journal_volume 50
_journal_year 2021
_chemical_formula_moiety '0.5(C42 H60 Cu6 N18 O12)'
_chemical_formula_sum 'C21 H30 Cu3 N9 O6'
_chemical_formula_weight 695.16
_space_group_crystal_system monoclinic
_space_group_IT_number 14
_space_group_name_Hall '-P 2ybc'
_space_group_name_H-M_alt 'P 1 21/c 1'
_atom_sites_solution_hydrogens geom
_audit_creation_date 2020-09-08
_audit_creation_method
;
Olex2 1.2
(compiled 2018.05.29 svn.r3508 for OlexSys, GUI svn.r5506)
;
_audit_update_record
;
2020-09-08 deposited with the CCDC.	2021-01-27 downloaded from the CCDC.
;
_cell_angle_alpha 90
_cell_angle_beta 90.671(2)
_cell_angle_gamma 90
_cell_formula_units_Z 8
_cell_length_a 24.6486(15)
_cell_length_b 17.7157(10)
_cell_length_c 12.7565(7)
_cell_measurement_reflns_used 9964
_cell_measurement_temperature 298.15(10)
_cell_measurement_theta_max 26.87
_cell_measurement_theta_min 2.48
_cell_volume 5570.0(6)
_computing_cell_refinement 'SAINT v8.37A (Bruker, 2015)'
_computing_data_reduction 'SAINT v8.37A (Bruker, 2015)'
_computing_molecular_graphics 'Olex2 (Dolomanov et al., 2009)'
_computing_publication_material 'Olex2 (Dolomanov et al., 2009)'
_computing_structure_refinement 'ShelXL (Sheldrick, 2015)'
_computing_structure_solution 'olex2.solve (Bourhis et al., 2015)'
_diffrn_ambient_temperature 298.15(10)
_diffrn_measured_fraction_theta_full 0.998
_diffrn_measured_fraction_theta_max 0.998
_diffrn_measurement_device_type 'Bruker APEX-II CCD'
_diffrn_measurement_method '\f and \w scans'
_diffrn_radiation_type MoK\a
_diffrn_radiation_wavelength 0.71073
_diffrn_reflns_av_R_equivalents 0.0426
_diffrn_reflns_av_unetI/netI 0.0291
_diffrn_reflns_Laue_measured_fraction_full 0.998
_diffrn_reflns_Laue_measured_fraction_max 0.998
_diffrn_reflns_limit_h_max 29
_diffrn_reflns_limit_h_min -29
_diffrn_reflns_limit_k_max 21
_diffrn_reflns_limit_k_min -21
_diffrn_reflns_limit_l_max 14
_diffrn_reflns_limit_l_min -15
_diffrn_reflns_number 69497
_diffrn_reflns_point_group_measured_fraction_full 0.998
_diffrn_reflns_point_group_measured_fraction_max 0.998
_diffrn_reflns_theta_full 25.027
_diffrn_reflns_theta_max 25.027
_diffrn_reflns_theta_min 2.558
_exptl_absorpt_coefficient_mu 2.323
_exptl_absorpt_correction_T_max 0.7456
_exptl_absorpt_correction_T_min 0.6369
_exptl_absorpt_correction_type multi-scan
_exptl_absorpt_process_details
'SADABS-2016/2 (Bruker,2016/2) was used for absorption correction. wR2(int) was 0.0846 before and 0.0477 after correction. The Ratio of minimum to maximum transmission is 0.8542. The \l/2 correction factor is Not present.'
_exptl_crystal_colour yellow
_exptl_crystal_colour_primary yellow
_exptl_crystal_density_diffrn 1.658
_exptl_crystal_description block
_exptl_crystal_F_000 2832
_exptl_crystal_size_max 0.375
_exptl_crystal_size_mid 0.259
_exptl_crystal_size_min 0.117
_refine_diff_density_max 0.975
_refine_diff_density_min -0.654
_refine_diff_density_rms 0.081
_refine_ls_extinction_method none
_refine_ls_goodness_of_fit_ref 1.059
_refine_ls_hydrogen_treatment constr
_refine_ls_matrix_type full
_refine_ls_number_parameters 753
_refine_ls_number_reflns 9813
_refine_ls_number_restraints 173
_refine_ls_restrained_S_all 1.101
_refine_ls_R_factor_all 0.0734
_refine_ls_R_factor_gt 0.0519
_refine_ls_shift/su_max 0.001
_refine_ls_shift/su_mean 0.000
_refine_ls_structure_factor_coef Fsqd
_refine_ls_weighting_details 'w=1/[\s^2^(Fo^2^)+(0.0506P)^2^+17.8403P] where P=(Fo^2^+2Fc^2^)/3'
_refine_ls_weighting_scheme calc
_refine_ls_wR_factor_gt 0.1267
_refine_ls_wR_factor_ref 0.1383
_reflns_Friedel_coverage 0.000
_reflns_number_gt 7444
_reflns_number_total 9813
_reflns_threshold_expression 'I > 2\s(I)'
_cod_data_source_file d0dt04037a2.cif
_cod_data_source_block cu3(denpz)3
_cod_depositor_comments 'Adding full bibliography for 7706555--7706561.cif.'
_cod_database_code 7706560
_shelx_shelxl_version_number 2017/1
_shelx_space_group_comment
;
The symmetry employed for this shelxl refinement is uniquely defined
by the following loop, which should always be used as a source of
symmetry information in preference to the above space-group names.
They are only intended as comments.
;
_olex2_refinement_description
;
1. Fixed Uiso
 At 1.2 times of:
  All C(H,H) groups, All C(H,H,H,H) groups
 At 1.5 times of:
  All C(H,H,H) groups
2. Restrained distances
 C26-C27B = C26-C27A
 1.5 with sigma of 0.005
 C27B-C28B = C27A-C28A
 1.52 with sigma of 0.005
 C7B-C6A = C7A-C6B
 1.52 with sigma of 0.005
 C5-C6B = C6A-C5
 1.5 with sigma of 0.005
 C7B-C6B = C7A-C6A
 1.52 with sigma of 0.005
 C23-C22A = C23-C22B
 1.52 with sigma of 0.005
 C31-C30A = C31-C30B
 1.5 with sigma of 0.005
 C29A-C30A = C29B-C30B
 1.52 with sigma of 0.005
 C41-C42A = C41-C42B
 1.52 with sigma of 0.005
 C5-C6A \\sim C5-C6B
 with sigma of 0.005
 C7B-C6A \\sim C7A-C6B
 with sigma of 0.005
 N8B-C11 \\sim N8A-C11
 with sigma of 0.02
 O3B-N8B \\sim O3A-N8A
 with sigma of 0.02
 O4B-N8B \\sim O4A-N8A
 with sigma of 0.02
3. Rigid bond restraints
 N7, O1, O2
 with sigma for 1-2 distances of 0.005 and sigma for 1-3 distances of 0.005
4. Uiso/Uaniso restraints and constraints
N7 \\sim O1 \\sim O2: within 2A with sigma of 0.005 and sigma for terminal
atoms of 0.01
Uanis(C5) \\sim Ueq, Uanis(C4) \\sim Ueq: with sigma of 0.005 and sigma for
terminal atoms of 0.01
Uanis(C27A) \\sim Ueq, Uanis(C27B) \\sim Ueq: with sigma of 0.01 and sigma for
terminal atoms of 0.02
Uanis(C6B) \\sim Ueq, Uanis(C6A) \\sim Ueq: with sigma of 0.01 and sigma for
terminal atoms of 0.02
Uanis(C22B) \\sim Ueq, Uanis(C22A) \\sim Ueq: with sigma of 0.01 and sigma for
terminal atoms of 0.02
Uanis(C42B) \\sim Ueq: with sigma of 0.01 and sigma for terminal atoms of 0.02
Uanis(C42A) \\sim Ueq, Uanis(C42B) \\sim Ueq: with sigma of 0.01 and sigma for
terminal atoms of 0.02
Uanis(O9) \\sim Ueq: with sigma of 0.008 and sigma for terminal atoms of 0.016
Uanis(O8) \\sim Ueq, Uanis(N16) \\sim Ueq, Uanis(O7) \\sim Ueq: with sigma of
0.005 and sigma for terminal atoms of 0.01
Uanis(O2) \\sim Ueq, Uanis(N7) \\sim Ueq, Uanis(O1) \\sim Ueq: with sigma of
0.005 and sigma for terminal atoms of 0.01
Uanis(O4B) \\sim Ueq, Uanis(O4A) \\sim Ueq: with sigma of 0.005 and sigma for
terminal atoms of 0.01
Uanis(N8B) \\sim Ueq, Uanis(N8A) \\sim Ueq, Uanis(O3B) \\sim Ueq, Uanis(O3A)
\\sim Ueq: with sigma of 0.005 and sigma for terminal atoms of 0.01
Uanis(C7B) = Uanis(C7A)
Uanis(C28A) = Uanis(C28B)
Uanis(C27A) = Uanis(C27B)
Uanis(C6A) = Uanis(C6B)
Uanis(C22B) = Uanis(C22A)
Uanis(C30A) = Uanis(C30B)
Uanis(C29B) = Uanis(C29A)
Uanis(C42A) = Uanis(C42B)
Uanis(N8B) = Uanis(N8A)
Uanis(O4B) = Uanis(O4A)
Uanis(O3A) = Uanis(O3B)
5. Others
 Fixed Sof: C6A(0.5) H6AA(0.5) H6AB(0.5) C6B(0.5) H6BA(0.5) H6BB(0.5) C7A(0.5)
 H7AA(0.5) H7AB(0.5) H7AC(0.5) C7B(0.5) H7BA(0.5) H7BB(0.5) H7BC(0.5) N8A(0.5)
 N8B(0.5) O3A(0.5) O3B(0.5) O4A(0.5) O4B(0.5) C22A(0.5) H22A(0.5) H22B(0.5)
 H22C(0.5) C22B(0.5) H22D(0.5) H22E(0.5) H22F(0.5) H23C(0.7) H23D(0.7)
 H23A(0.3) H23B(0.3) C27A(0.5) H27A(0.5) H27B(0.5) C27B(0.5) H27C(0.5)
 H27D(0.5) C28A(0.5) H28A(0.5) H28B(0.5) H28C(0.5) C28B(0.5) H28D(0.5)
 H28E(0.5) H28F(0.5) C29A(0.5) H29A(0.5) H29B(0.5) H29C(0.5) C29B(0.5)
 H29D(0.5) H29E(0.5) H29F(0.5) C30A(0.5) H30A(0.5) H30B(0.5) C30B(0.5)
 H30C(0.5) H30D(0.5) H41C(0.6) H41D(0.6) H41A(0.4) H41B(0.4) C42A(0.5)
 H42A(0.5) H42B(0.5) H42C(0.5) C42B(0.5) H42D(0.5) H42E(0.5) H42F(0.5)
6.a Secondary CH2 refined with riding coordinates:
 C2(H2A,H2B), C6A(H6AA,H6AB), C6B(H6BA,H6BB), C9(H9A,H9B), C13(H13A,H13B),
 C16(H16A,H16B), C20(H20A,H20B), C23(H23C,H23D), C23(H23A,H23B), C27A(H27A,
 H27B), C27B(H27C,H27D), C30A(H30A,H30B), C30B(H30C,H30D), C34(H34A,H34B),
 C37(H37A,H37B), C41(H41C,H41D), C41(H41A,H41B)
6.b Idealised Me refined as rotating group:
 C1(H1A,H1B,H1C), C7A(H7AA,H7AB,H7AC), C7B(H7BA,H7BB,H7BC), C8(H8A,H8B,H8C),
 C14(H14A,H14B,H14C), C15(H15A,H15B,H15C), C21(H21A,H21B,H21C), C22A(H22A,H22B,
 H22C), C22B(H22D,H22E,H22F), C28A(H28A,H28B,H28C), C28B(H28D,H28E,H28F),
 C29A(H29A,H29B,H29C), C29B(H29D,H29E,H29F), C35(H35A,H35B,H35C), C36(H36A,H36B,
 H36C), C42A(H42A,H42B,H42C), C42B(H42D,H42E,H42F)
;
_olex2_submission_special_instructions 'No special instructions were received'

loop_
_space_group_symop_operation_xyz
'x, y, z'
'-x, y+1/2, -z+1/2'
'-x, -y, -z'
'x, -y-1/2, z-1/2'

loop_
_atom_site_label
_atom_site_type_symbol
_atom_site_fract_x
_atom_site_fract_y
_atom_site_fract_z
_atom_site_U_iso_or_equiv
_atom_site_adp_type
_atom_site_occupancy
_atom_site_site_symmetry_order
_atom_site_calc_flag
_atom_site_refinement_flags_posn
_atom_site_refinement_flags_adp
_atom_site_refinement_flags_occupancy
_atom_site_disorder_assembly
_atom_site_disorder_group
C1 C 0.3074(4) 0.7364(6) -0.2159(8) 0.124(3) Uani 1 1 d . . . . .
H1A H 0.319853 0.780225 -0.252751 0.186 Uiso 1 1 calc GR . . . .
H1B H 0.316682 0.740893 -0.142907 0.186 Uiso 1 1 calc GR . . . .
H1C H 0.268743 0.732202 -0.223853 0.186 Uiso 1 1 calc GR . . . .
C2 C 0.3339(3) 0.6671(4) -0.2603(6) 0.083(2) Uani 1 1 d . . . . .
H2A H 0.320223 0.622699 -0.224888 0.100 Uiso 1 1 calc R . . . .
H2B H 0.324677 0.662795 -0.334142 0.100 Uiso 1 1 calc R . . . .
C3 C 0.3945(3) 0.6702(4) -0.2475(5) 0.0647(17) Uani 1 1 d . . . . .
C4 C 0.4349(3) 0.7036(4) -0.3068(5) 0.0775(19) Uani 1 1 d . U . . .
C5 C 0.4858(3) 0.6890(5) -0.2606(6) 0.091(2) Uani 1 1 d D U . . .
C6A C 0.5434(5) 0.7172(14) -0.2694(18) 0.122(5) Uani 0.5 1 d D U P A 1
H6AA H 0.564732 0.704251 -0.207632 0.147 Uiso 0.5 1 calc R . P A 1
H6AB H 0.544394 0.771385 -0.279728 0.147 Uiso 0.5 1 calc R . P A 1
C6B C 0.5353(6) 0.7359(10) -0.284(2) 0.122(5) Uani 0.5 1 d D U P A 2
H6BA H 0.548251 0.765650 -0.225117 0.147 Uiso 0.5 1 calc R . P A 2
H6BB H 0.531604 0.766672 -0.346678 0.147 Uiso 0.5 1 calc R . P A 2
C7A C 0.5632(10) 0.6756(13) -0.3651(14) 0.115(5) Uani 0.5 1 d D . P A 1
H7AA H 0.541847 0.690257 -0.425111 0.172 Uiso 0.5 1 calc GR . P A 1
H7AB H 0.559777 0.622220 -0.354173 0.172 Uiso 0.5 1 calc GR . P A 1
H7AC H 0.600569 0.687991 -0.376660 0.172 Uiso 0.5 1 calc GR . P A 1
C7B C 0.5667(10) 0.6637(12) -0.3007(15) 0.115(5) Uani 0.5 1 d D . P A 2
H7BA H 0.557007 0.642453 -0.367554 0.172 Uiso 0.5 1 calc GR . P A 2
H7BB H 0.558196 0.628398 -0.246217 0.172 Uiso 0.5 1 calc GR . P A 2
H7BC H 0.604897 0.674387 -0.298839 0.172 Uiso 0.5 1 calc GR . P A 2
C8 C 0.6530(4) 0.7120(6) -0.0363(9) 0.142(4) Uani 1 1 d . . . . .
H8A H 0.669271 0.728508 -0.100367 0.213 Uiso 1 1 calc GR . . . .
H8B H 0.673653 0.730825 0.022290 0.213 Uiso 1 1 calc GR . . . .
H8C H 0.616514 0.730851 -0.032992 0.213 Uiso 1 1 calc GR . . . .
C9 C 0.6521(3) 0.6272(5) -0.0332(7) 0.094(3) Uani 1 1 d . . . . .
H9A H 0.636719 0.608566 -0.098492 0.113 Uiso 1 1 calc R . . . .
H9B H 0.689161 0.608930 -0.027932 0.113 Uiso 1 1 calc R . . . .
C10 C 0.6204(2) 0.5957(4) 0.0560(6) 0.0649(17) Uani 1 1 d . . . . .
C11 C 0.6330(3) 0.5754(4) 0.1579(7) 0.077(2) Uani 1 1 d D . . . .
C12 C 0.5858(2) 0.5505(4) 0.2057(5) 0.0628(16) Uani 1 1 d . . . . .
C13 C 0.5733(3) 0.5223(4) 0.3137(5) 0.085(2) Uani 1 1 d . . . . .
H13A H 0.540848 0.491336 0.310144 0.102 Uiso 1 1 calc R . . . .
H13B H 0.602918 0.490606 0.338066 0.102 Uiso 1 1 calc R . . . .
C14 C 0.5647(5) 0.5841(6) 0.3912(6) 0.127(4) Uani 1 1 d . . . . .
H14A H 0.539267 0.619956 0.363007 0.191 Uiso 1 1 calc GR . . . .
H14B H 0.598661 0.608926 0.405575 0.191 Uiso 1 1 calc GR . . . .
H14C H 0.550840 0.563276 0.454957 0.191 Uiso 1 1 calc GR . . . .
C15 C 0.4006(5) 0.6064(5) 0.4196(6) 0.119(4) Uani 1 1 d . . . . .
H15A H 0.420052 0.643606 0.380177 0.179 Uiso 1 1 calc GR . . . .
H15B H 0.420034 0.595865 0.483650 0.179 Uiso 1 1 calc GR . . . .
H15C H 0.365158 0.625234 0.435529 0.179 Uiso 1 1 calc GR . . . .
C16 C 0.3954(3) 0.5345(4) 0.3555(5) 0.0713(19) Uani 1 1 d . . . . .
H16A H 0.431302 0.513878 0.343908 0.086 Uiso 1 1 calc R . . . .
H16B H 0.375002 0.497609 0.395100 0.086 Uiso 1 1 calc R . . . .
C17 C 0.3682(2) 0.5465(3) 0.2530(4) 0.0504(13) Uani 1 1 d . . . . .
C18 C 0.3142(2) 0.5574(3) 0.2245(5) 0.0566(15) Uani 1 1 d . . . . .
C19 C 0.3114(2) 0.5678(3) 0.1168(5) 0.0514(14) Uani 1 1 d . . . . .
C20 C 0.2659(2) 0.5781(4) 0.0421(6) 0.0703(18) Uani 1 1 d . . . . .
H20A H 0.236653 0.544290 0.060873 0.084 Uiso 1 1 calc R . . . .
H20B H 0.277823 0.564440 -0.027537 0.084 Uiso 1 1 calc R . . . .
C21 C 0.2441(3) 0.6598(5) 0.0396(7) 0.101(3) Uani 1 1 d . . . . .
H21A H 0.269724 0.691912 0.005194 0.151 Uiso 1 1 calc GR . . . .
H21B H 0.238878 0.677303 0.110038 0.151 Uiso 1 1 calc GR . . . .
H21C H 0.210111 0.661079 0.002124 0.151 Uiso 1 1 calc GR . . . .
Cu1 Cu 0.39169(3) 0.59786(4) -0.04414(5) 0.05175(19) Uani 1 1 d . . . . .
Cu2 Cu 0.52111(3) 0.61074(5) -0.06727(5) 0.0613(2) Uani 1 1 d . . . . .
Cu3 Cu 0.47152(3) 0.54962(4) 0.14612(5) 0.04611(18) Uani 1 1 d . . . . .
N1 N 0.4198(2) 0.6365(3) -0.1675(3) 0.0565(12) Uani 1 1 d . . . . .
N2 N 0.4750(2) 0.6461(3) -0.1738(4) 0.0719(16) Uani 1 1 d . . . . .
N3 N 0.56760(17) 0.5851(3) 0.0431(4) 0.0517(11) Uani 1 1 d . . . . .
N4 N 0.54609(18) 0.5574(3) 0.1350(3) 0.0517(11) Uani 1 1 d . . . . .
N5 N 0.39731(17) 0.5519(2) 0.1660(3) 0.0454(10) Uani 1 1 d . . . . .
N6 N 0.36281(17) 0.5653(2) 0.0816(3) 0.0458(10) Uani 1 1 d . . . . .
N7 N 0.4260(4) 0.7483(4) -0.4019(6) 0.1013(19) Uani 1 1 d . U . . .
N8A N 0.6855(6) 0.5907(12) 0.2065(14) 0.104(4) Uani 0.5 1 d D U P B 1
N8B N 0.6861(6) 0.5657(12) 0.2094(14) 0.104(4) Uani 0.5 1 d D U P B 2
N9 N 0.2694(2) 0.5582(4) 0.2961(5) 0.0784(17) Uani 1 1 d . . . . .
O1 O 0.3804(3) 0.7553(3) -0.4342(4) 0.1095(17) Uani 1 1 d . U . . .
O2 O 0.4647(3) 0.7744(5) -0.4412(5) 0.143(2) Uani 1 1 d . U . . .
O3A O 0.7241(7) 0.5989(11) 0.1385(13) 0.122(4) Uani 0.5 1 d D U P B 1
O3B O 0.7203(7) 0.6184(11) 0.1809(14) 0.122(4) Uani 0.5 1 d D U P B 2
O4A O 0.6885(8) 0.5749(9) 0.2996(14) 0.127(4) Uani 0.5 1 d D U P B 1
O4B O 0.6883(8) 0.5339(9) 0.2948(14) 0.127(4) Uani 0.5 1 d D U P B 2
O5 O 0.2782(2) 0.5396(4) 0.3868(5) 0.122(2) Uani 1 1 d . . . . .
O6 O 0.2253(2) 0.5764(4) 0.2630(5) 0.1050(19) Uani 1 1 d . . . . .
C22A C 0.1302(10) 0.3970(14) -0.8959(19) 0.119(6) Uani 0.5 1 d D U P C 1
H22A H 0.164575 0.371498 -0.896646 0.178 Uiso 0.5 1 calc GR . P C 1
H22B H 0.123653 0.420309 -0.962809 0.178 Uiso 0.5 1 calc GR . P C 1
H22C H 0.101950 0.361178 -0.882055 0.178 Uiso 0.5 1 calc GR . P C 1
C22B C 0.1053(9) 0.3975(14) -0.882(2) 0.119(6) Uani 0.5 1 d D U P C 2
H22D H 0.132119 0.360647 -0.900303 0.178 Uiso 0.5 1 calc GR . P C 2
H22E H 0.091419 0.421124 -0.944406 0.178 Uiso 0.5 1 calc GR . P C 2
H22F H 0.076178 0.373187 -0.845740 0.178 Uiso 0.5 1 calc GR . P C 2
C23 C 0.1309(3) 0.4568(5) -0.8112(6) 0.100(3) Uani 1 1 d D . . . .
H23C H 0.163925 0.475556 -0.842671 0.120 Uiso 0.7 1 calc R . P C 2
H23D H 0.106143 0.498904 -0.803277 0.120 Uiso 0.7 1 calc R . P C 2
H23A H 0.157863 0.494733 -0.827825 0.120 Uiso 0.3 1 calc R . P C 1
H23B H 0.095780 0.481385 -0.809111 0.120 Uiso 0.3 1 calc R . P C 1
C24 C 0.1438(3) 0.4232(4) -0.7056(5) 0.0610(16) Uani 1 1 d . . . . .
C25 C 0.1901(2) 0.3920(4) -0.6604(5) 0.0669(18) Uani 1 1 d . . . . .
C26 C 0.1794(2) 0.3761(4) -0.5554(5) 0.0648(17) Uani 1 1 d D . . . .
C27A C 0.2189(10) 0.3451(16) -0.4757(17) 0.105(5) Uani 0.5 1 d D U P D 1
H27A H 0.223854 0.383344 -0.421948 0.126 Uiso 0.5 1 calc R . P D 1
H27B H 0.253476 0.339100 -0.510082 0.126 Uiso 0.5 1 calc R . P D 1
C27B C 0.2120(11) 0.3602(16) -0.4570(14) 0.105(5) Uani 0.5 1 d D U P D 2
H27C H 0.192937 0.374507 -0.393930 0.126 Uiso 0.5 1 calc R . P D 2
H27D H 0.247538 0.383667 -0.457818 0.126 Uiso 0.5 1 calc R . P D 2
C28A C 0.206(2) 0.2716(18) -0.421(2) 0.133(8) Uani 0.5 1 d D . P D 1
H28A H 0.198847 0.233220 -0.472223 0.199 Uiso 0.5 1 calc GR . P D 1
H28B H 0.175219 0.278109 -0.377195 0.199 Uiso 0.5 1 calc GR . P D 1
H28C H 0.236920 0.256705 -0.378477 0.199 Uiso 0.5 1 calc GR . P D 1
C28B C 0.215(2) 0.2755(15) -0.472(2) 0.133(8) Uani 0.5 1 d D . P D 2
H28D H 0.227572 0.264295 -0.540693 0.199 Uiso 0.5 1 calc GR . P D 2
H28E H 0.179050 0.254312 -0.463553 0.199 Uiso 0.5 1 calc GR . P D 2
H28F H 0.238848 0.254097 -0.420324 0.199 Uiso 0.5 1 calc GR . P D 2
C29A C 0.1265(13) 0.332(2) -0.1409(19) 0.131(8) Uani 0.5 1 d D . P E 1
H29A H 0.117009 0.383770 -0.156432 0.196 Uiso 0.5 1 calc GR . P E 1
H29B H 0.165273 0.326979 -0.141676 0.196 Uiso 0.5 1 calc GR . P E 1
H29C H 0.113318 0.319199 -0.072788 0.196 Uiso 0.5 1 calc GR . P E 1
C29B C 0.1433(12) 0.338(2) -0.202(2) 0.131(8) Uani 0.5 1 d D . P F 2
H29D H 0.157586 0.330935 -0.271308 0.196 Uiso 0.5 1 calc GR . P F 2
H29E H 0.171402 0.329598 -0.151052 0.196 Uiso 0.5 1 calc GR . P F 2
H29F H 0.130395 0.389349 -0.196020 0.196 Uiso 0.5 1 calc GR . P F 2
C30A C 0.1012(5) 0.2807(18) -0.2225(13) 0.071(4) Uani 0.5 1 d D . P E 1
H30A H 0.120139 0.284232 -0.288600 0.085 Uiso 0.5 1 calc R . P E 1
H30B H 0.101612 0.228616 -0.199034 0.085 Uiso 0.5 1 calc R . P E 1
C30B C 0.0969(5) 0.2840(17) -0.1846(14) 0.071(4) Uani 0.5 1 d D . P F 2
H30C H 0.106324 0.235279 -0.214035 0.085 Uiso 0.5 1 calc R . P F 2
H30D H 0.092142 0.277355 -0.109840 0.085 Uiso 0.5 1 calc R . P F 2
C31 C 0.0442(2) 0.3100(3) -0.2327(4) 0.0581(15) Uani 1 1 d D . . . .
C32 C -0.0060(3) 0.2977(3) -0.1870(4) 0.0559(15) Uani 1 1 d . . . . .
C33 C -0.0458(2) 0.3323(3) -0.2504(4) 0.0464(13) Uani 1 1 d . . . . .
C34 C -0.1056(2) 0.3331(4) -0.2459(5) 0.0638(17) Uani 1 1 d . . . . .
H34A H -0.119327 0.375100 -0.287236 0.077 Uiso 1 1 calc R . . . .
H34B H -0.116623 0.340801 -0.173964 0.077 Uiso 1 1 calc R . . . .
C35 C -0.1307(3) 0.2598(4) -0.2871(6) 0.085(2) Uani 1 1 d . . . . .
H35A H -0.116240 0.248458 -0.354858 0.128 Uiso 1 1 calc GR . . . .
H35B H -0.169378 0.265498 -0.292799 0.128 Uiso 1 1 calc GR . . . .
H35C H -0.122315 0.219332 -0.239545 0.128 Uiso 1 1 calc GR . . . .
C36 C -0.1951(3) 0.3461(4) -0.5439(6) 0.078(2) Uani 1 1 d . . . . .
H36A H -0.209357 0.333394 -0.611919 0.117 Uiso 1 1 calc GR . . . .
H36B H -0.223064 0.341020 -0.492693 0.117 Uiso 1 1 calc GR . . . .
H36C H -0.165586 0.312781 -0.526483 0.117 Uiso 1 1 calc GR . . . .
C37 C -0.1748(2) 0.4269(3) -0.5447(5) 0.0565(15) Uani 1 1 d . . . . .
H37A H -0.204368 0.459796 -0.565759 0.068 Uiso 1 1 calc R . . . .
H37B H -0.163875 0.440828 -0.473955 0.068 Uiso 1 1 calc R . . . .
C38 C -0.1279(2) 0.4396(3) -0.6164(4) 0.0450(12) Uani 1 1 d . . . . .
C39 C -0.1264(2) 0.4533(3) -0.7241(4) 0.0483(13) Uani 1 1 d . . . . .
C40 C -0.0714(2) 0.4608(3) -0.7494(4) 0.0475(13) Uani 1 1 d . . . . .
C41 C -0.0438(3) 0.4753(4) -0.8514(4) 0.0673(18) Uani 1 1 d D . . . .
H41C H -0.005390 0.483012 -0.838216 0.081 Uiso 0.6 1 calc R . P G 2
H41D H -0.058303 0.521302 -0.882115 0.081 Uiso 0.6 1 calc R . P G 2
H41A H -0.009933 0.501561 -0.837775 0.081 Uiso 0.4 1 calc R . P H 1
H41B H -0.066581 0.508030 -0.894183 0.081 Uiso 0.4 1 calc R . P H 1
C42A C -0.0322(11) 0.4032(12) -0.912(2) 0.094(6) Uani 0.5 1 d D U P I 1
H42A H -0.008415 0.371538 -0.871349 0.141 Uiso 0.5 1 calc GR . P I 1
H42B H -0.015256 0.415704 -0.977171 0.141 Uiso 0.5 1 calc GR . P I 1
H42C H -0.065609 0.377007 -0.925875 0.141 Uiso 0.5 1 calc GR . P I 1
C42B C -0.0512(11) 0.4109(14) -0.929(2) 0.094(6) Uani 0.5 1 d D U P I 2
H42D H -0.037612 0.365021 -0.898480 0.141 Uiso 0.5 1 calc GR . P I 2
H42E H -0.031515 0.421916 -0.991727 0.141 Uiso 0.5 1 calc GR . P I 2
H42F H -0.089001 0.405166 -0.945857 0.141 Uiso 0.5 1 calc GR . P I 2
Cu4 Cu 0.03213(3) 0.44407(4) -0.64115(5) 0.04731(18) Uani 1 1 d . . . . .
Cu5 Cu 0.08181(3) 0.37708(4) -0.42790(5) 0.05157(19) Uani 1 1 d . . . . .
Cu6 Cu -0.04768(3) 0.40606(4) -0.45251(5) 0.04546(18) Uani 1 1 d . . . . .
N10 N 0.10596(18) 0.4248(3) -0.6317(3) 0.0495(11) Uani 1 1 d . . . . .
N11 N 0.12758(17) 0.3950(3) -0.5402(3) 0.0491(11) Uani 1 1 d . . . . .
N12 N 0.03572(18) 0.3513(3) -0.3184(3) 0.0496(11) Uani 1 1 d . . . . .
N13 N -0.01978(17) 0.3645(2) -0.3291(3) 0.0448(10) Uani 1 1 d . . . . .
N14 N -0.07764(17) 0.4386(2) -0.5800(3) 0.0414(10) Uani 1 1 d . . . . .
N15 N -0.04223(17) 0.4511(2) -0.6623(3) 0.0435(10) Uani 1 1 d . . . . .
N16 N 0.2395(3) 0.3783(4) -0.7133(6) 0.0933(19) Uani 1 1 d . U . . .
N17 N -0.0166(3) 0.2553(3) -0.0948(4) 0.0774(17) Uani 1 1 d . . . . .
N18 N -0.1703(2) 0.4565(3) -0.7960(5) 0.0702(15) Uani 1 1 d . . . . .
O7 O 0.2440(3) 0.4004(4) -0.8031(5) 0.121(2) Uani 1 1 d . U . . .
O8 O 0.2763(3) 0.3480(5) -0.6648(6) 0.149(3) Uani 1 1 d . U . . .
O9 O 0.0222(3) 0.2281(5) -0.0479(5) 0.143(3) Uani 1 1 d . U . . .
O10 O -0.0622(2) 0.2480(3) -0.0642(4) 0.0923(16) Uani 1 1 d . . . . .
O11 O -0.2150(2) 0.4388(4) -0.7644(5) 0.108(2) Uani 1 1 d . . . . .
O12 O -0.1621(2) 0.4759(4) -0.8854(4) 0.108(2) Uani 1 1 d . . . . .

loop_
_atom_site_aniso_label
_atom_site_aniso_U_11
_atom_site_aniso_U_22
_atom_site_aniso_U_33
_atom_site_aniso_U_23
_atom_site_aniso_U_13
_atom_site_aniso_U_12
C1 0.121(8) 0.128(8) 0.122(8) -0.007(7) -0.012(6) 0.027(7)
C2 0.083(5) 0.087(5) 0.079(5) 0.016(4) -0.016(4) 0.008(4)
C3 0.088(5) 0.062(4) 0.044(3) 0.005(3) -0.003(3) -0.003(4)
C4 0.098(4) 0.077(4) 0.058(3) 0.012(3) -0.012(3) -0.015(3)
C5 0.090(4) 0.103(4) 0.079(4) 0.018(3) 0.005(3) -0.030(3)
C6A 0.133(7) 0.135(8) 0.099(7) 0.024(6) 0.008(5) 0.023(6)
C6B 0.133(7) 0.135(8) 0.099(7) 0.024(6) 0.008(5) 0.023(6)
C7A 0.141(11) 0.116(11) 0.089(12) 0.002(12) 0.040(14) -0.025(9)
C7B 0.141(11) 0.116(11) 0.089(12) 0.002(12) 0.040(14) -0.025(9)
C8 0.135(9) 0.123(9) 0.170(10) -0.022(7) 0.063(8) -0.060(7)
C9 0.056(4) 0.096(6) 0.131(7) -0.022(5) 0.047(5) -0.016(4)
C10 0.037(3) 0.066(4) 0.092(5) -0.018(4) 0.014(3) 0.001(3)
C11 0.038(4) 0.084(5) 0.108(6) -0.023(4) -0.020(4) 0.007(3)
C12 0.049(4) 0.067(4) 0.072(4) -0.011(3) -0.018(3) 0.013(3)
C13 0.097(6) 0.089(5) 0.067(4) 0.006(4) -0.027(4) 0.021(4)
C14 0.194(12) 0.125(8) 0.064(5) -0.013(5) -0.022(6) 0.017(8)
C15 0.170(10) 0.127(8) 0.060(5) -0.023(5) -0.032(5) 0.027(7)
C16 0.082(5) 0.087(5) 0.045(3) 0.013(3) 0.012(3) 0.020(4)
C17 0.056(3) 0.051(3) 0.044(3) 0.001(2) 0.013(3) 0.003(3)
C18 0.046(3) 0.067(4) 0.057(3) 0.003(3) 0.020(3) 0.005(3)
C19 0.037(3) 0.051(3) 0.066(4) -0.003(3) 0.008(3) 0.003(2)
C20 0.042(3) 0.086(5) 0.082(5) -0.003(4) -0.007(3) 0.001(3)
C21 0.086(6) 0.095(6) 0.121(7) 0.003(5) -0.026(5) 0.031(5)
Cu1 0.0530(4) 0.0641(4) 0.0382(3) 0.0057(3) 0.0019(3) 0.0025(3)
Cu2 0.0568(4) 0.0862(6) 0.0411(4) 0.0021(4) 0.0053(3) -0.0164(4)
Cu3 0.0359(3) 0.0610(4) 0.0415(3) 0.0026(3) 0.0034(3) 0.0032(3)
N1 0.065(3) 0.066(3) 0.038(2) 0.009(2) 0.002(2) -0.005(3)
N2 0.087(4) 0.091(4) 0.037(3) 0.017(3) 0.001(3) -0.033(3)
N3 0.036(2) 0.066(3) 0.054(3) -0.008(2) 0.010(2) -0.002(2)
N4 0.042(3) 0.064(3) 0.049(3) -0.002(2) -0.001(2) 0.006(2)
N5 0.040(2) 0.055(3) 0.041(2) 0.004(2) 0.0047(19) 0.004(2)
N6 0.038(2) 0.053(3) 0.047(2) -0.001(2) 0.0039(19) -0.001(2)
N7 0.121(4) 0.101(3) 0.082(3) 0.015(3) -0.006(3) -0.018(3)
N8A 0.096(4) 0.104(5) 0.110(4) 0.000(3) -0.005(3) -0.003(3)
N8B 0.096(4) 0.104(5) 0.110(4) 0.000(3) -0.005(3) -0.003(3)
N9 0.053(4) 0.097(5) 0.086(4) -0.003(4) 0.028(3) 0.007(3)
O1 0.146(4) 0.099(4) 0.082(3) 0.019(3) -0.027(3) 0.001(4)
O2 0.166(4) 0.163(5) 0.102(4) 0.052(4) -0.005(4) -0.056(4)
O3A 0.073(4) 0.151(7) 0.141(8) -0.029(6) -0.006(6) -0.017(5)
O3B 0.073(4) 0.151(7) 0.141(8) -0.029(6) -0.006(6) -0.017(5)
O4A 0.097(4) 0.136(8) 0.148(5) -0.006(6) -0.042(4) 0.006(7)
O4B 0.097(4) 0.136(8) 0.148(5) -0.006(6) -0.042(4) 0.006(7)
O5 0.093(4) 0.196(7) 0.078(4) 0.024(4) 0.048(3) 0.018(4)
O6 0.053(3) 0.141(5) 0.122(5) -0.005(4) 0.032(3) 0.010(3)
C22A 0.131(14) 0.139(9) 0.087(8) 0.001(7) 0.026(10) 0.033(11)
C22B 0.131(14) 0.139(9) 0.087(8) 0.001(7) 0.026(10) 0.033(11)
C23 0.082(6) 0.143(8) 0.076(5) 0.013(5) 0.032(4) -0.008(5)
C24 0.053(4) 0.070(4) 0.060(4) 0.005(3) 0.022(3) -0.005(3)
C25 0.045(3) 0.076(4) 0.080(4) 0.007(3) 0.028(3) 0.001(3)
C26 0.039(3) 0.081(4) 0.075(4) 0.018(3) 0.006(3) 0.005(3)
C27A 0.097(7) 0.106(8) 0.111(7) 0.021(6) 0.025(5) 0.025(5)
C27B 0.097(7) 0.106(8) 0.111(7) 0.021(6) 0.025(5) 0.025(5)
C28A 0.099(16) 0.177(14) 0.12(3) 0.011(18) 0.011(19) -0.003(10)
C28B 0.099(16) 0.177(14) 0.12(3) 0.011(18) 0.011(19) -0.003(10)
C29A 0.090(18) 0.146(13) 0.16(2) 0.02(2) -0.033(16) 0.001(13)
C29B 0.090(18) 0.146(13) 0.16(2) 0.02(2) -0.033(16) 0.001(13)
C30A 0.070(5) 0.092(6) 0.051(12) 0.029(11) 0.005(6) 0.008(5)
C30B 0.070(5) 0.092(6) 0.051(12) 0.029(11) 0.005(6) 0.008(5)
C31 0.062(4) 0.060(4) 0.053(3) 0.010(3) 0.003(3) 0.008(3)
C32 0.072(4) 0.052(3) 0.045(3) 0.013(3) 0.018(3) 0.013(3)
C33 0.055(3) 0.044(3) 0.040(3) 0.000(2) 0.012(2) -0.001(3)
C34 0.057(4) 0.068(4) 0.067(4) 0.009(3) 0.023(3) 0.000(3)
C35 0.068(5) 0.089(5) 0.098(5) 0.005(4) 0.012(4) -0.024(4)
C36 0.063(4) 0.080(5) 0.090(5) -0.004(4) 0.021(4) -0.017(4)
C37 0.041(3) 0.064(4) 0.065(4) -0.009(3) 0.012(3) -0.004(3)
C38 0.039(3) 0.042(3) 0.054(3) -0.003(2) 0.002(2) 0.000(2)
C39 0.040(3) 0.054(3) 0.051(3) 0.004(3) -0.009(2) -0.004(2)
C40 0.047(3) 0.054(3) 0.041(3) 0.005(2) -0.005(2) -0.003(3)
C41 0.068(4) 0.088(5) 0.046(3) 0.016(3) 0.001(3) -0.016(4)
C42A 0.099(14) 0.127(8) 0.056(8) -0.017(6) 0.013(9) -0.020(8)
C42B 0.099(14) 0.127(8) 0.056(8) -0.017(6) 0.013(9) -0.020(8)
Cu4 0.0341(3) 0.0625(4) 0.0455(4) 0.0047(3) 0.0033(3) -0.0021(3)
Cu5 0.0437(4) 0.0672(5) 0.0439(4) 0.0036(3) 0.0078(3) -0.0028(3)
Cu6 0.0430(4) 0.0568(4) 0.0366(3) 0.0045(3) 0.0020(3) -0.0034(3)
N10 0.039(2) 0.064(3) 0.045(2) 0.003(2) 0.007(2) 0.001(2)
N11 0.031(2) 0.063(3) 0.053(3) 0.010(2) 0.0058(19) 0.000(2)
N12 0.046(3) 0.061(3) 0.042(2) 0.007(2) 0.007(2) 0.000(2)
N13 0.045(3) 0.053(3) 0.037(2) 0.0023(19) 0.0049(19) 0.000(2)
N14 0.040(2) 0.045(2) 0.039(2) 0.0013(18) 0.0069(18) -0.0009(19)
N15 0.037(2) 0.052(3) 0.042(2) 0.0043(19) 0.0025(18) -0.003(2)
N16 0.075(3) 0.100(4) 0.105(4) 0.013(3) 0.028(3) 0.009(3)
N17 0.098(5) 0.078(4) 0.057(3) 0.022(3) 0.019(3) 0.017(4)
N18 0.053(3) 0.085(4) 0.073(4) 0.012(3) -0.019(3) -0.014(3)
O7 0.108(4) 0.135(5) 0.123(5) 0.015(4) 0.071(4) 0.014(4)
O8 0.082(4) 0.189(6) 0.175(6) 0.042(5) 0.040(4) 0.045(4)
O9 0.137(5) 0.183(7) 0.109(5) 0.093(5) 0.020(4) 0.051(5)
O10 0.113(4) 0.097(4) 0.068(3) 0.024(3) 0.036(3) -0.015(3)
O11 0.053(3) 0.170(6) 0.101(4) 0.033(4) -0.020(3) -0.015(3)
O12 0.079(4) 0.175(6) 0.070(3) 0.029(4) -0.034(3) -0.030(4)

loop_
_atom_type_symbol
_atom_type_description
_atom_type_scat_dispersion_real
_atom_type_scat_dispersion_imag
_atom_type_scat_source
C C 0.0033 0.0016 'International Tables Vol C Tables 4.2.6.8 and 6.1.1.4'
H H 0.0000 0.0000 'International Tables Vol C Tables 4.2.6.8 and 6.1.1.4'
Cu Cu 0.3201 1.2651 'International Tables Vol C Tables 4.2.6.8 and 6.1.1.4'
N N 0.0061 0.0033 'International Tables Vol C Tables 4.2.6.8 and 6.1.1.4'
O O 0.0106 0.0060 'International Tables Vol C Tables 4.2.6.8 and 6.1.1.4'

loop_
_geom_angle_atom_site_label_1
_geom_angle_atom_site_label_2
_geom_angle_atom_site_label_3
_geom_angle
_geom_angle_site_symmetry_1
_geom_angle_site_symmetry_3
_geom_angle_publ_flag
C3 C2 C1 111.5(7) . . ?
C4 C3 C2 132.5(6) . . ?
N1 C3 C2 121.6(6) . . ?
N1 C3 C4 105.9(6) . . ?
C3 C4 C5 109.6(6) . . ?
C3 C4 N7 125.4(7) . . ?
C5 C4 N7 125.0(7) . . ?
C4 C5 C6A 138.1(13) . . ?
C4 C5 C6B 122.4(11) . . ?
N2 C5 C4 105.0(6) . . ?
N2 C5 C6A 115.8(12) . . ?
N2 C5 C6B 129.1(13) . . ?
C5 C6A C7A 102.2(13) . . ?
C5 C6B C7B 88.8(13) . . ?
C10 C9 C8 113.6(7) . . ?
C11 C10 C9 134.4(7) . . ?
N3 C10 C9 118.7(7) . . ?
N3 C10 C11 106.8(6) . . ?
C10 C11 C12 108.4(6) . . ?
C10 C11 N8A 122.8(10) . . ?
C10 C11 N8B 130.0(10) . . ?
C12 C11 N8A 128.1(10) . . ?
C12 C11 N8B 120.8(10) . . ?
C11 C12 C13 133.6(6) . . ?
N4 C12 C11 106.6(6) . . ?
N4 C12 C13 119.7(6) . . ?
C14 C13 C12 113.3(7) . . ?
C17 C16 C15 113.0(6) . . ?
C18 C17 C16 132.5(5) . . ?
N5 C17 C16 120.2(5) . . ?
N5 C17 C18 107.2(5) . . ?
C17 C18 N9 125.1(6) . . ?
C19 C18 C17 108.3(5) . . ?
C19 C18 N9 126.6(6) . . ?
C18 C19 C20 133.3(5) . . ?
N6 C19 C18 106.7(5) . . ?
N6 C19 C20 119.9(5) . . ?
C19 C20 C21 113.1(6) . . ?
N6 Cu1 N1 176.5(2) . . ?
N2 Cu2 Cu3 96.41(19) . 3_665 ?
N3 Cu2 Cu3 89.07(15) . 3_665 ?
N3 Cu2 N2 174.5(2) . . ?
N4 Cu3 Cu2 88.93(15) . 3_665 ?
N5 Cu3 Cu2 97.46(14) . 3_665 ?
N5 Cu3 N4 173.4(2) . . ?
C3 N1 Cu1 129.6(5) . . ?
C3 N1 N2 110.8(5) . . ?
N2 N1 Cu1 118.3(3) . . ?
C5 N2 Cu2 130.6(5) . . ?
C5 N2 N1 108.5(5) . . ?
N1 N2 Cu2 120.6(3) . . ?
C10 N3 Cu2 130.9(5) . . ?
C10 N3 N4 109.4(5) . . ?
N4 N3 Cu2 119.3(3) . . ?
C12 N4 Cu3 131.7(4) . . ?
C12 N4 N3 108.7(5) . . ?
N3 N4 Cu3 118.9(3) . . ?
C17 N5 Cu3 131.0(4) . . ?
C17 N5 N6 109.1(4) . . ?
N6 N5 Cu3 119.8(3) . . ?
C19 N6 Cu1 130.4(4) . . ?
C19 N6 N5 108.5(4) . . ?
N5 N6 Cu1 119.2(3) . . ?
O1 N7 C4 118.2(8) . . ?
O2 N7 C4 116.8(8) . . ?
O2 N7 O1 125.0(8) . . ?
O3A N8A C11 113.0(15) . . ?
O4A N8A C11 114.6(15) . . ?
O4A N8A O3A 129.4(18) . . ?
O3B N8B C11 111.4(15) . . ?
O4B N8B C11 118.8(16) . . ?
O4B N8B O3B 123.4(17) . . ?
O5 N9 C18 117.9(6) . . ?
O6 N9 C18 118.3(7) . . ?
O6 N9 O5 123.8(6) . . ?
C24 C23 C22A 111.3(15) . . ?
C24 C23 C22B 109.9(14) . . ?
C25 C24 C23 133.9(6) . . ?
N10 C24 C23 118.9(6) . . ?
N10 C24 C25 107.1(5) . . ?
C24 C25 C26 108.3(5) . . ?
C24 C25 N16 125.3(7) . . ?
C26 C25 N16 126.4(7) . . ?
C25 C26 C27A 126.5(13) . . ?
C25 C26 C27B 136.9(14) . . ?
N11 C26 C25 106.3(5) . . ?
N11 C26 C27A 127.2(13) . . ?
N11 C26 C27B 115.2(12) . . ?
C26 C27A C28A 120(3) . . ?
C26 C27B C28B 96(2) . . ?
C31 C30A C29A 103.2(18) . . ?
C31 C30B C29B 113(2) . . ?
C32 C31 C30A 138.2(10) . . ?
C32 C31 C30B 123.4(9) . . ?
N12 C31 C30A 113.5(9) . . ?
N12 C31 C30B 129.1(9) . . ?
N12 C31 C32 107.4(5) . . ?
C31 C32 C33 108.0(5) . . ?
C31 C32 N17 127.0(6) . . ?
C33 C32 N17 125.0(6) . . ?
C32 C33 C34 132.3(5) . . ?
N13 C33 C32 106.5(5) . . ?
N13 C33 C34 121.1(5) . . ?
C33 C34 C35 112.3(5) . . ?
C38 C37 C36 113.8(5) . . ?
C39 C38 C37 131.0(5) . . ?
N14 C38 C37 120.7(5) . . ?
N14 C38 C39 108.2(5) . . ?
C38 C39 C40 106.2(4) . . ?
C38 C39 N18 128.1(5) . . ?
C40 C39 N18 125.6(5) . . ?
C39 C40 C41 131.8(5) . . ?
N15 C40 C39 108.1(5) . . ?
N15 C40 C41 120.1(5) . . ?
C40 C41 C42A 112.8(15) . . ?
C40 C41 C42B 112.7(15) . . ?
N10 Cu4 Cu6 90.93(15) . 3_564 ?
N15 Cu4 Cu6 97.07(14) . 3_564 ?
N15 Cu4 N10 171.8(2) . . ?
N11 Cu5 N12 175.6(2) . . ?
N13 Cu6 Cu4 88.19(14) . 3_564 ?
N13 Cu6 N14 174.61(19) . . ?
N14 Cu6 Cu4 97.10(13) . 3_564 ?
C24 N10 Cu4 130.7(4) . . ?
C24 N10 N11 108.8(5) . . ?
N11 N10 Cu4 119.6(3) . . ?
C26 N11 Cu5 131.1(4) . . ?
C26 N11 N10 109.4(4) . . ?
N10 N11 Cu5 118.9(3) . . ?
C31 N12 Cu5 131.2(4) . . ?
C31 N12 N13 108.5(4) . . ?
N13 N12 Cu5 119.4(3) . . ?
C33 N13 Cu6 129.3(4) . . ?
C33 N13 N12 109.7(4) . . ?
N12 N13 Cu6 120.1(3) . . ?
C38 N14 Cu6 132.1(4) . . ?
C38 N14 N15 109.1(4) . . ?
N15 N14 Cu6 117.4(3) . . ?
C40 N15 Cu4 131.0(4) . . ?
C40 N15 N14 108.3(4) . . ?
N14 N15 Cu4 120.5(3) . . ?
O7 N16 C25 118.7(7) . . ?
O8 N16 C25 118.2(7) . . ?
O8 N16 O7 123.1(7) . . ?
O9 N17 C32 117.6(6) . . ?
O10 N17 C32 120.5(6) . . ?
O10 N17 O9 121.9(6) . . ?
O11 N18 C39 117.7(6) . . ?
O12 N18 C39 119.1(6) . . ?
O12 N18 O11 123.2(6) . . ?

loop_
_geom_bond_atom_site_label_1
_geom_bond_atom_site_label_2
_geom_bond_distance
_geom_bond_site_symmetry_2
_geom_bond_publ_flag
C1 C2 1.504(11) . ?
C2 C3 1.499(10) . ?
C3 C4 1.391(10) . ?
C3 N1 1.332(7) . ?
C4 C5 1.404(10) . ?
C4 N7 1.462(9) . ?
C5 C6A 1.509(4) . ?
C5 C6B 1.508(4) . ?
C5 N2 1.372(8) . ?
C6A C7A 1.511(5) . ?
C6B C7B 1.511(5) . ?
C8 C9 1.503(12) . ?
C9 C10 1.495(10) . ?
C10 C11 1.381(10) . ?
C10 N3 1.324(7) . ?
C11 C12 1.392(10) . ?
C11 N8A 1.453(14) . ?
C11 N8B 1.467(14) . ?
C12 C13 1.501(10) . ?
C12 N4 1.329(7) . ?
C13 C14 1.492(11) . ?
C15 C16 1.519(10) . ?
C16 C17 1.478(8) . ?
C17 C18 1.388(8) . ?
C17 N5 1.333(6) . ?
C18 C19 1.387(8) . ?
C18 N9 1.442(7) . ?
C19 C20 1.474(8) . ?
C19 N6 1.351(7) . ?
C20 C21 1.544(10) . ?
Cu1 N1 1.858(4) . ?
Cu1 N6 1.855(4) . ?
Cu2 Cu3 3.0199(11) 3_665 ?
Cu2 N2 1.870(5) . ?
Cu2 N3 1.861(5) . ?
Cu3 N4 1.850(5) . ?
Cu3 N5 1.850(4) . ?
N1 N2 1.374(7) . ?
N3 N4 1.383(6) . ?
N5 N6 1.384(6) . ?
N7 O1 1.199(9) . ?
N7 O2 1.177(9) . ?
N8A O3A 1.303(16) . ?
N8A O4A 1.222(15) . ?
N8B O3B 1.312(16) . ?
N8B O4B 1.227(14) . ?
N9 O5 1.220(8) . ?
N9 O6 1.205(8) . ?
C22A C23 1.513(5) . ?
C22B C23 1.517(5) . ?
C23 C24 1.504(10) . ?
C24 C25 1.388(9) . ?
C24 N10 1.334(7) . ?
C25 C26 1.397(9) . ?
C25 N16 1.419(9) . ?
C26 C27A 1.503(5) . ?
C26 C27B 1.509(5) . ?
C26 N11 1.337(7) . ?
C27A C28A 1.512(5) . ?
C27B C28B 1.514(5) . ?
C29A C30A 1.515(5) . ?
C29B C30B 1.516(5) . ?
C30A C31 1.503(5) . ?
C30B C31 1.503(5) . ?
C31 C32 1.392(8) . ?
C31 N12 1.330(7) . ?
C32 C33 1.404(8) . ?
C32 N17 1.423(7) . ?
C33 C34 1.477(8) . ?
C33 N13 1.327(6) . ?
C34 C35 1.529(9) . ?
C36 C37 1.515(9) . ?
C37 C38 1.499(7) . ?
C38 C39 1.396(7) . ?
C38 N14 1.318(6) . ?
C39 C40 1.403(7) . ?
C39 N18 1.412(7) . ?
C40 C41 1.497(7) . ?
C40 N15 1.328(6) . ?
C41 C42A 1.522(5) . ?
C41 C42B 1.520(5) . ?
Cu4 Cu6 2.9349(10) 3_564 ?
Cu4 N10 1.854(4) . ?
Cu4 N15 1.854(4) . ?
Cu5 N11 1.861(4) . ?
Cu5 N12 1.867(4) . ?
Cu6 N13 1.862(4) . ?
Cu6 N14 1.869(4) . ?
N10 N11 1.383(6) . ?
N12 N13 1.393(6) . ?
N14 N15 1.391(5) . ?
N16 O7 1.217(8) . ?
N16 O8 1.216(9) . ?
N17 O9 1.222(8) . ?
N17 O10 1.201(7) . ?
N18 O11 1.219(7) . ?
N18 O12 1.211(7) . ?
